data_4111028
loop_
_publ_author_name
'Youjun Yang'
'Mark Lowry'
'Corin M. Schowalter'
'Sayo O. Fakayode'
'Jorge O. Escobedo'
'Xiangyang Xu'
'Huating Zhang'
'Timothy J. Jensen'
'Frank R. Fronczek'
'Isiah M. Warner'
'Robert M. Strongin'

_publ_section_title
;
 An Organic White Light-Emitting Fluorophore
;
_journal_name_full 'Journal of the American Chemical Society'
_journal_page_first 14081
_journal_page_last 14092
_journal_paper_doi 10.1021/ja0632207
_journal_volume 128
_journal_year 2006
_chemical_compound_source 'local laboratory'
_chemical_formula_moiety 'C23 H14 O3'
_chemical_formula_sum 'C23 H14 O3'
_chemical_formula_weight 338.34
_chemical_name_systematic
; 
 ? 
;
_space_group_IT_number 14
_symmetry_cell_setting monoclinic
_symmetry_space_group_name_Hall '-P 2ybc'
_symmetry_space_group_name_H-M 'P 1 21/c 1'
_atom_sites_solution_hydrogens geom
_atom_sites_solution_primary direct
_atom_sites_solution_secondary difmap
_audit_creation_method SHELXL-97
_cell_angle_alpha 90
_cell_angle_beta 105.58(4)
_cell_angle_gamma 90
_cell_formula_units_Z 4
_cell_length_a 10.9460(8)
_cell_length_b 18.944(8)
_cell_length_c 8.041(15)
_cell_measurement_reflns_used 5643
_cell_measurement_temperature 110
_cell_measurement_theta_max 26.0
_cell_measurement_theta_min 2.5
_cell_volume 1606(3)
_computing_cell_refinement 'Denzo and Scalepack (Otwinowski & Minor, 1997)'
_computing_data_collection 'COLLECT (Nonius, 2000)'
_computing_data_reduction 'Denzo and Scalepack (Otwinowski & Minor, 1997)'
_computing_molecular_graphics 'Ortep-3 for Windows (Farrugia, 1997)'
_computing_publication_material 'SHELXL-97 (Sheldrick, 1997)'
_computing_structure_refinement 'SHELXL-97 (Sheldrick, 1997)'
_computing_structure_solution 'SIR97 (Altomare  et al., 1999)'
_diffrn_ambient_temperature 110
_diffrn_measured_fraction_theta_full 0.999
_diffrn_measured_fraction_theta_max 0.994
_diffrn_measurement_device_type 'KappaCCD (with Oxford Cryostream)'
_diffrn_measurement_method ' \w scans with \k offsets'
_diffrn_radiation_monochromator graphite
_diffrn_radiation_source 'fine-focus sealed tube'
_diffrn_radiation_type MoK\a
_diffrn_radiation_wavelength 0.71073
_diffrn_reflns_av_R_equivalents 0.105
_diffrn_reflns_av_sigmaI/netI 0.2592
_diffrn_reflns_limit_h_max 13
_diffrn_reflns_limit_h_min -13
_diffrn_reflns_limit_k_max 23
_diffrn_reflns_limit_k_min -23
_diffrn_reflns_limit_l_max 9
_diffrn_reflns_limit_l_min -9
_diffrn_reflns_number 23629
_diffrn_reflns_theta_full 25.0
_diffrn_reflns_theta_max 25.9
_diffrn_reflns_theta_min 2.8
_diffrn_standards_decay_% <2
_diffrn_standards_number 0
_exptl_absorpt_coefficient_mu 0.092
_exptl_absorpt_correction_type none
_exptl_crystal_colour orange
_exptl_crystal_density_diffrn 1.399
_exptl_crystal_description lath
_exptl_crystal_F_000 704
_exptl_crystal_size_max 0.37
_exptl_crystal_size_mid 0.12
_exptl_crystal_size_min 0.02
_refine_diff_density_max 0.26
_refine_diff_density_min -0.25
_refine_diff_density_rms 0.062
_refine_ls_extinction_method none
_refine_ls_goodness_of_fit_ref 0.960
_refine_ls_hydrogen_treatment constr
_refine_ls_matrix_type full
_refine_ls_number_parameters 236
_refine_ls_number_reflns 3113
_refine_ls_number_restraints 0
_refine_ls_restrained_S_all 0.960
_refine_ls_R_factor_all 0.271
_refine_ls_R_factor_gt 0.083
_refine_ls_shift/su_max 0.000
_refine_ls_shift/su_mean 0.000
_refine_ls_structure_factor_coef Fsqd
_refine_ls_weighting_details 'calc w=1/[\s^2^(Fo^2^)+(0.0568P)^2^] where P=(Fo^2^+2Fc^2^)/3'
_refine_ls_weighting_scheme calc
_refine_ls_wR_factor_gt 0.133
_refine_ls_wR_factor_ref 0.185
_reflns_number_gt 1068
_reflns_number_total 3113
_reflns_threshold_expression I>2\s(I)
_cod_data_source_file ja0632207si20060509_024415.cif
_cod_data_source_block 13
_cod_original_sg_symbol_H-M 'P 21/c '
_cod_database_code 4111028

loop_
_symmetry_equiv_pos_as_xyz
'x, y, z'
'-x, y+1/2, -z+1/2'
'-x, -y, -z'
'x, -y-1/2, z-1/2'

loop_
_atom_site_label
_atom_site_type_symbol
_atom_site_fract_x
_atom_site_fract_y
_atom_site_fract_z
_atom_site_U_iso_or_equiv
_atom_site_adp_type
_atom_site_occupancy
_atom_site_symmetry_multiplicity
_atom_site_calc_flag
_atom_site_refinement_flags
O1 O 0.4894(3) 0.46828(17) 0.7616(4) 0.0313(9) Uani 1 1 d .
O2 O 0.7969(3) 0.36498(19) 1.2214(4) 0.0384(10) Uani 1 1 d .
O3 O 0.3464(3) 0.75544(18) 0.3593(5) 0.0401(10) Uani 1 1 d .
H3 H 0.2954 0.7894 0.3343 0.060 Uiso 1 1 calc R
C1 C 0.5999(4) 0.4743(3) 0.8927(6) 0.0273(13) Uani 1 1 d .
C2 C 0.6387(5) 0.4164(3) 0.9887(6) 0.0317(14) Uani 1 1 d .
H2 H 0.5905 0.3741 0.9646 0.038 Uiso 1 1 calc R
C3 C 0.7527(5) 0.4183(3) 1.1278(6) 0.0340(14) Uani 1 1 d .
C4 C 0.8188(5) 0.4858(3) 1.1640(6) 0.0341(14) Uani 1 1 d .
H4 H 0.8924 0.4895 1.2586 0.041 Uiso 1 1 calc R
C5 C 0.7769(5) 0.5432(3) 1.0652(6) 0.0337(14) Uani 1 1 d .
H5 H 0.8219 0.5864 1.0924 0.040 Uiso 1 1 calc R
C6 C 0.6655(5) 0.5409(3) 0.9194(6) 0.0322(14) Uani 1 1 d .
C7 C 0.6259(5) 0.5972(3) 0.8127(6) 0.0315(14) Uani 1 1 d .
C8 C 0.5075(5) 0.5903(3) 0.6788(6) 0.0266(13) Uani 1 1 d .
C9 C 0.4537(5) 0.6450(3) 0.5681(6) 0.0325(14) Uani 1 1 d .
H9 H 0.4964 0.6891 0.5778 0.039 Uiso 1 1 calc R
C10 C 0.3376(5) 0.6367(3) 0.4422(6) 0.0308(13) Uani 1 1 d .
C11 C 0.2812(5) 0.6940(3) 0.3335(6) 0.0337(14) Uani 1 1 d .
C12 C 0.1685(5) 0.6845(3) 0.2097(6) 0.0366(15) Uani 1 1 d .
H12 H 0.1313 0.7225 0.1363 0.044 Uiso 1 1 calc R
C13 C 0.1088(5) 0.6187(3) 0.1923(6) 0.0365(15) Uani 1 1 d .
H13 H 0.0312 0.6128 0.1054 0.044 Uiso 1 1 calc R
C14 C 0.1575(5) 0.5627(3) 0.2954(6) 0.0340(14) Uani 1 1 d .
H14 H 0.1136 0.5189 0.2814 0.041 Uiso 1 1 calc R
C15 C 0.2738(5) 0.5703(3) 0.4230(6) 0.0309(14) Uani 1 1 d .
C16 C 0.3309(5) 0.5147(3) 0.5351(6) 0.0311(14) Uani 1 1 d .
H16 H 0.2913 0.4697 0.5243 0.037 Uiso 1 1 calc R
C17 C 0.4424(5) 0.5253(3) 0.6586(6) 0.0307(13) Uani 1 1 d .
C18 C 0.7021(5) 0.6629(3) 0.8276(6) 0.0331(14) Uani 1 1 d .
C19 C 0.6540(5) 0.7286(3) 0.8555(6) 0.0394(15) Uani 1 1 d .
H19 H 0.5704 0.7322 0.8681 0.047 Uiso 1 1 calc R
C20 C 0.7274(6) 0.7884(3) 0.8650(6) 0.0443(16) Uani 1 1 d .
H20 H 0.6936 0.8330 0.8833 0.053 Uiso 1 1 calc R
C21 C 0.8508(6) 0.7842(3) 0.8479(6) 0.0439(16) Uani 1 1 d .
H21 H 0.9014 0.8255 0.8571 0.053 Uiso 1 1 calc R
C22 C 0.8982(5) 0.7197(3) 0.8177(6) 0.0412(15) Uani 1 1 d .
H22 H 0.9815 0.7165 0.8038 0.049 Uiso 1 1 calc R
C23 C 0.8252(5) 0.6592(3) 0.8075(6) 0.0392(15) Uani 1 1 d .
H23 H 0.8589 0.6149 0.7866 0.047 Uiso 1 1 calc R

loop_
_atom_site_aniso_label
_atom_site_aniso_U_11
_atom_site_aniso_U_22
_atom_site_aniso_U_33
_atom_site_aniso_U_23
_atom_site_aniso_U_13
_atom_site_aniso_U_12
O1 0.024(2) 0.030(2) 0.037(2) 0.0014(17) 0.0023(17) 0.0007(17)
O2 0.036(2) 0.036(2) 0.040(2) 0.0028(18) 0.0041(18) 0.0001(19)
O3 0.032(2) 0.029(2) 0.053(2) 0.0018(19) -0.0007(19) 0.0042(19)
C1 0.019(3) 0.036(4) 0.028(3) 0.001(3) 0.009(3) -0.001(3)
C2 0.028(3) 0.036(4) 0.033(3) -0.005(3) 0.010(3) -0.006(3)
C3 0.034(4) 0.038(4) 0.033(3) -0.003(3) 0.012(3) 0.003(3)
C4 0.025(3) 0.042(4) 0.032(3) -0.002(3) 0.003(3) -0.002(3)
C5 0.028(3) 0.031(4) 0.042(3) -0.004(3) 0.009(3) -0.005(3)
C6 0.028(3) 0.032(4) 0.034(3) -0.002(3) 0.004(3) -0.002(3)
C7 0.029(3) 0.038(4) 0.028(3) -0.001(3) 0.009(3) 0.003(3)
C8 0.019(3) 0.030(3) 0.031(3) -0.003(3) 0.006(2) -0.001(3)
C9 0.024(3) 0.035(4) 0.038(3) -0.007(3) 0.007(3) -0.003(3)
C10 0.019(3) 0.040(4) 0.036(3) 0.004(3) 0.011(3) 0.000(3)
C11 0.037(4) 0.031(4) 0.035(3) -0.001(3) 0.012(3) 0.003(3)
C12 0.030(3) 0.042(4) 0.033(3) -0.001(3) 0.000(3) 0.008(3)
C13 0.018(3) 0.045(4) 0.041(3) -0.004(3) -0.001(3) -0.005(3)
C14 0.028(3) 0.036(4) 0.035(3) -0.003(3) 0.002(3) -0.008(3)
C15 0.029(3) 0.029(3) 0.035(3) -0.005(3) 0.009(3) 0.000(3)
C16 0.026(3) 0.030(4) 0.036(3) -0.004(3) 0.006(3) -0.003(3)
C17 0.026(3) 0.032(4) 0.035(3) -0.003(3) 0.010(3) 0.002(3)
C18 0.032(4) 0.034(4) 0.029(3) 0.004(2) 0.000(3) -0.009(3)
C19 0.033(3) 0.038(4) 0.043(3) 0.000(3) 0.004(3) 0.002(3)
C20 0.044(4) 0.031(4) 0.049(4) -0.001(3) -0.002(3) -0.008(3)
C21 0.037(4) 0.037(4) 0.048(4) 0.004(3) -0.005(3) -0.012(3)
C22 0.032(3) 0.050(4) 0.039(3) 0.004(3) 0.005(3) -0.015(3)
C23 0.030(4) 0.041(4) 0.044(4) 0.012(3) 0.005(3) -0.002(3)

loop_
_atom_type_symbol
_atom_type_description
_atom_type_scat_dispersion_real
_atom_type_scat_dispersion_imag
_atom_type_scat_source
C C 0.0033 0.0016 'International Tables Vol C Tables 4.2.6.8 and 6.1.1.4'
H H 0.0000 0.0000 'International Tables Vol C Tables 4.2.6.8 and 6.1.1.4'
O O 0.0106 0.0060 'International Tables Vol C Tables 4.2.6.8 and 6.1.1.4'

loop_
_geom_angle_atom_site_label_1
_geom_angle_atom_site_label_2
_geom_angle_atom_site_label_3
_geom_angle
C17 O1 C1 120.4(4)
C11 O3 H3 109.5
C2 C1 O1 116.7(5)
C2 C1 C6 124.2(5)
O1 C1 C6 119.1(5)
C1 C2 C3 120.2(5)
C1 C2 H2 119.9
C3 C2 H2 119.9
O2 C3 C2 123.6(5)
O2 C3 C4 119.1(5)
C2 C3 C4 117.3(5)
C5 C4 C3 121.1(5)
C5 C4 H4 119.5
C3 C4 H4 119.5
C4 C5 C6 122.1(5)
C4 C5 H5 119.0
C6 C5 H5 119.0
C7 C6 C1 122.0(4)
C7 C6 C5 122.9(5)
C1 C6 C5 115.1(5)
C6 C7 C8 117.7(5)
C6 C7 C18 121.8(4)
C8 C7 C18 120.4(5)
C9 C8 C17 117.6(5)
C9 C8 C7 123.2(5)
C17 C8 C7 119.2(5)
C8 C9 C10 121.6(5)
C8 C9 H9 119.2
C10 C9 H9 119.2
C9 C10 C11 121.0(5)
C9 C10 C15 119.9(5)
C11 C10 C15 119.1(5)
O3 C11 C12 124.0(5)
O3 C11 C10 116.0(5)
C12 C11 C10 120.0(5)
C11 C12 C13 119.7(5)
C11 C12 H12 120.1
C13 C12 H12 120.1
C14 C13 C12 122.5(5)
C14 C13 H13 118.8
C12 C13 H13 118.8
C13 C14 C15 119.4(5)
C13 C14 H14 120.3
C15 C14 H14 120.3
C14 C15 C16 123.0(5)
C14 C15 C10 119.2(5)
C16 C15 C10 117.8(5)
C17 C16 C15 120.7(5)
C17 C16 H16 119.7
C15 C16 H16 119.7
C16 C17 O1 116.1(5)
C16 C17 C8 122.5(5)
O1 C17 C8 121.4(4)
C19 C18 C23 118.6(5)
C19 C18 C7 122.2(5)
C23 C18 C7 119.1(5)
C20 C19 C18 120.2(6)
C20 C19 H19 119.9
C18 C19 H19 119.9
C19 C20 C21 120.8(6)
C19 C20 H20 119.6
C21 C20 H20 119.6
C22 C21 C20 119.3(6)
C22 C21 H21 120.3
C20 C21 H21 120.3
C21 C22 C23 120.4(6)
C21 C22 H22 119.8
C23 C22 H22 119.8
C22 C23 C18 120.6(6)
C22 C23 H23 119.7
C18 C23 H23 119.7

loop_
_geom_bond_atom_site_label_1
_geom_bond_atom_site_label_2
_geom_bond_distance
O1 C17 1.374(6)
O1 C1 1.379(5)
O2 C3 1.275(6)
O3 C11 1.351(6)
O3 H3 0.8400
C1 C2 1.342(6)
C1 C6 1.441(7)
C2 C3 1.435(6)
C2 H2 0.9500
C3 C4 1.460(7)
C4 C5 1.353(7)
C4 H4 0.9500
C5 C6 1.447(6)
C5 H5 0.9500
C6 C7 1.364(6)
C7 C8 1.452(6)
C7 C18 1.484(7)
C8 C9 1.391(6)
C8 C17 1.410(6)
C9 C10 1.405(6)
C9 H9 0.9500
C10 C11 1.426(7)
C10 C15 1.428(7)
C11 C12 1.374(7)
C12 C13 1.397(7)
C12 H12 0.9500
C13 C14 1.365(7)
C13 H13 0.9500
C14 C15 1.411(6)
C14 H14 0.9500
C15 C16 1.417(6)
C16 C17 1.365(6)
C16 H16 0.9500
C18 C19 1.394(7)
C18 C23 1.401(7)
C19 C20 1.379(7)
C19 H19 0.9500
C20 C21 1.396(7)
C20 H20 0.9500
C21 C22 1.375(7)
C21 H21 0.9500
C22 C23 1.386(7)
C22 H22 0.9500
C23 H23 0.9500

loop_
_geom_hbond_atom_site_label_D
_geom_hbond_atom_site_label_H
_geom_hbond_atom_site_label_A
_geom_hbond_distance_DH
_geom_hbond_distance_HA
_geom_hbond_distance_DA
_geom_hbond_angle_DHA
_geom_hbond_site_symmetry_A
O3 H3 O2 0.84 1.74 2.577(5) 173.9 2_656

loop_
_geom_torsion_atom_site_label_1
_geom_torsion_atom_site_label_2
_geom_torsion_atom_site_label_3
_geom_torsion_atom_site_label_4
_geom_torsion
C17 O1 C1 C2 179.3(4)
C17 O1 C1 C6 -0.3(6)
O1 C1 C2 C3 -179.9(4)
C6 C1 C2 C3 -0.4(7)
C1 C2 C3 O2 -178.2(5)
C1 C2 C3 C4 3.1(7)
O2 C3 C4 C5 178.3(5)
C2 C3 C4 C5 -2.9(7)
C3 C4 C5 C6 -0.1(8)
C2 C1 C6 C7 176.5(5)
O1 C1 C6 C7 -3.9(7)
C2 C1 C6 C5 -2.6(7)
O1 C1 C6 C5 177.0(4)
C4 C5 C6 C7 -176.3(5)
C4 C5 C6 C1 2.8(7)
C1 C6 C7 C8 5.6(7)
C5 C6 C7 C8 -175.4(5)
C1 C6 C7 C18 -172.5(5)
C5 C6 C7 C18 6.5(8)
C6 C7 C8 C9 176.5(5)
C18 C7 C8 C9 -5.4(7)
C6 C7 C8 C17 -3.3(7)
C18 C7 C8 C17 174.8(5)
C17 C8 C9 C10 1.1(7)
C7 C8 C9 C10 -178.7(5)
C8 C9 C10 C11 177.8(5)
C8 C9 C10 C15 -1.6(7)
C9 C10 C11 O3 0.2(7)
C15 C10 C11 O3 179.6(5)
C9 C10 C11 C12 179.2(5)
C15 C10 C11 C12 -1.5(7)
O3 C11 C12 C13 179.5(5)
C10 C11 C12 C13 0.7(8)
C11 C12 C13 C14 0.6(8)
C12 C13 C14 C15 -1.2(8)
C13 C14 C15 C16 -179.9(5)
C13 C14 C15 C10 0.4(7)
C9 C10 C15 C14 -179.7(5)
C11 C10 C15 C14 0.9(7)
C9 C10 C15 C16 0.6(7)
C11 C10 C15 C16 -178.8(5)
C14 C15 C16 C17 -178.8(5)
C10 C15 C16 C17 0.9(7)
C15 C16 C17 O1 179.5(4)
C15 C16 C17 C8 -1.5(8)
C1 O1 C17 C16 -178.4(4)
C1 O1 C17 C8 2.5(7)
C9 C8 C17 C16 0.5(7)
C7 C8 C17 C16 -179.7(5)
C9 C8 C17 O1 179.5(4)
C7 C8 C17 O1 -0.7(7)
C6 C7 C18 C19 -122.5(6)
C8 C7 C18 C19 59.5(7)
C6 C7 C18 C23 59.6(7)
C8 C7 C18 C23 -118.4(5)
C23 C18 C19 C20 -0.8(7)
C7 C18 C19 C20 -178.7(4)
C18 C19 C20 C21 -0.4(7)
C19 C20 C21 C22 1.4(8)
C20 C21 C22 C23 -1.2(7)
C21 C22 C23 C18 0.0(7)
C19 C18 C23 C22 1.0(7)
C7 C18 C23 C22 178.9(4)

loop_
_cod_related_entry_id
_cod_related_entry_database
_cod_related_entry_code
1 ChemSpider 30660425
